data_7008185
loop_
_publ_author_name
'Clegg, Jack K.'
'Lindoy, Leonard F.'
'McMurtrie, John C.'
'Schilter, David'

_publ_section_title
;
 Dinuclear bis-beta-diketonato ligand derivatives of iron(III) and
 copper(II) and use of the latter as components for the assembly of
 extended metallo-supramolecular structures.
;
_journal_issue 5
_journal_name_full 'Dalton transactions (Cambridge, England : 2003)'
_journal_page_first 857
_journal_page_last 864
_journal_paper_doi 10.1039/b418870e
_journal_year 2005
_chemical_formula_moiety 'C20 H26 O4'
_chemical_formula_sum 'C20 H26 O4'
_chemical_formula_weight 330.41
_chemical_name_systematic
;
?
;
_space_group_IT_number 15
_symmetry_cell_setting monoclinic
_symmetry_space_group_name_Hall '-C 2yc'
_symmetry_space_group_name_H-M 'C 1 2/c 1'
_atom_sites_solution_hydrogens geom
_atom_sites_solution_primary direct
_atom_sites_solution_secondary difmap
_audit_creation_method SHELXL-97
_cell_angle_alpha 90.00
_cell_angle_beta 116.1840(10)
_cell_angle_gamma 90.00
_cell_formula_units_Z 4
_cell_length_a 19.3711(10)
_cell_length_b 9.5415(5)
_cell_length_c 10.8882(6)
_cell_measurement_reflns_used 5754
_cell_measurement_temperature 150(2)
_cell_measurement_theta_max 28.2585
_cell_measurement_theta_min 2.343
_cell_volume 1805.94(17)
_computing_cell_refinement 'SAINT (Bruker,1995)'
_computing_data_collection 'SMART (Bruker,1995)'
_computing_data_reduction 'SAINT and XPREP (Bruker, 1995)'
_computing_molecular_graphics
;ORTEPIII (Farrugia, 1997)
WINGX-32 (Farrugia, 1999)
;
_computing_publication_material 'enCIFer 1.0 (CCDC, 2003)'
_computing_structure_refinement 'SHELXL-97 (Sheldrick, 1997)'
_computing_structure_solution 'SIR97 (Altomare, et. al. 1997)'
_diffrn_ambient_temperature 150(2)
_diffrn_measured_fraction_theta_full 1.000
_diffrn_measured_fraction_theta_max 0.971
_diffrn_measurement_device_type 'Bruker SMART 1000 CCD'
_diffrn_measurement_method \w
_diffrn_radiation_monochromator graphite
_diffrn_radiation_source 'sealed tube'
_diffrn_radiation_type MoK\a
_diffrn_radiation_wavelength 0.71073
_diffrn_reflns_av_R_equivalents 0.0147
_diffrn_reflns_av_sigmaI/netI 0.0122
_diffrn_reflns_limit_h_max 25
_diffrn_reflns_limit_h_min -25
_diffrn_reflns_limit_k_max 12
_diffrn_reflns_limit_k_min -12
_diffrn_reflns_limit_l_max 14
_diffrn_reflns_limit_l_min -14
_diffrn_reflns_number 8673
_diffrn_reflns_theta_full 25.00
_diffrn_reflns_theta_max 28.27
_diffrn_reflns_theta_min 2.34
_diffrn_standards_decay_% 0.00
_diffrn_standards_number 129
_exptl_absorpt_coefficient_mu 0.083
_exptl_absorpt_correction_T_max 0.980
_exptl_absorpt_correction_T_min 0.864
_exptl_absorpt_correction_type multi-scan
_exptl_absorpt_process_details 'SADABS (Sheldrick, 1999)'
_exptl_crystal_colour colourless
_exptl_crystal_density_diffrn 1.215
_exptl_crystal_density_method 'not measured'
_exptl_crystal_description prism
_exptl_crystal_F_000 712
_exptl_crystal_size_max 0.550
_exptl_crystal_size_mid 0.435
_exptl_crystal_size_min 0.290
_refine_diff_density_max 0.350
_refine_diff_density_min -0.228
_refine_diff_density_rms 0.043
_refine_ls_extinction_method none
_refine_ls_goodness_of_fit_ref 1.054
_refine_ls_hydrogen_treatment mixed
_refine_ls_matrix_type full
_refine_ls_number_parameters 116
_refine_ls_number_reflns 2176
_refine_ls_number_restraints 1
_refine_ls_restrained_S_all 1.054
_refine_ls_R_factor_all 0.0436
_refine_ls_R_factor_gt 0.0402
_refine_ls_shift/su_max 0.001
_refine_ls_shift/su_mean 0.000
_refine_ls_structure_factor_coef Fsqd
_refine_ls_weighting_details 'calc w=1/[\s^2^(Fo^2^)+(0.0658P)^2^+1.0128P] where P=(Fo^2^+2Fc^2^)/3'
_refine_ls_weighting_scheme calc
_refine_ls_wR_factor_gt 0.1136
_refine_ls_wR_factor_ref 0.1170
_reflns_number_gt 1972
_reflns_number_total 2176
_reflns_threshold_expression >2sigma(I)
_cod_data_source_file b418870e.txt
_cod_data_source_block lj29sad
_cod_depositor_comments
;
The following automatic conversions were performed:
'_symmetry_cell_setting' value 'Monoclinic' changed to 'monoclinic'
according to '/home/saulius/struct/CIF-dictionaries/cif_core.dic'
dictionary named 'cif_core.dic' version 2.4.1 from 2010-06-29.

Automatic conversion script
Id: cif_fix_enum 1527 2010-12-29 10:47:43Z saulius 
;
_cod_original_sg_symbol_H-M 'C2/c  '
_cod_database_code 7008185

loop_
_symmetry_equiv_pos_as_xyz
'x, y, z'
'-x, y, -z+1/2'
'x+1/2, y+1/2, z'
'-x+1/2, y+1/2, -z+1/2'
'-x, -y, -z'
'x, -y, z-1/2'
'-x+1/2, -y+1/2, -z'
'x+1/2, -y+1/2, z-1/2'

loop_
_atom_site_label
_atom_site_type_symbol
_atom_site_fract_x
_atom_site_fract_y
_atom_site_fract_z
_atom_site_U_iso_or_equiv
_atom_site_adp_type
_atom_site_occupancy
_atom_site_symmetry_multiplicity
_atom_site_calc_flag
_atom_site_refinement_flags
_atom_site_disorder_assembly
_atom_site_disorder_group
C1 C 0.74086(7) 0.59587(13) -0.13843(13) 0.0336(3) Uani 1 1 d . . .
H1A H 0.7101 0.5197 -0.1977 0.050 Uiso 1 1 calc R . .
H1B H 0.7080 0.6778 -0.1505 0.050 Uiso 1 1 calc R . .
H1C H 0.7630 0.5654 -0.0427 0.050 Uiso 1 1 calc R . .
C2 C 0.85373(7) 0.75356(12) -0.08276(13) 0.0352(3) Uani 1 1 d . . .
H2A H 0.8772 0.7211 0.0124 0.053 Uiso 1 1 calc R . .
H2B H 0.8203 0.8340 -0.0920 0.053 Uiso 1 1 calc R . .
H2C H 0.8942 0.7815 -0.1087 0.053 Uiso 1 1 calc R . .
C3 C 0.77186(8) 0.68188(14) -0.32577(12) 0.0373(3) Uani 1 1 d . . .
H3A H 0.8135 0.7065 -0.3497 0.056 Uiso 1 1 calc R . .
H3B H 0.7389 0.7638 -0.3384 0.056 Uiso 1 1 calc R . .
H3C H 0.7413 0.6055 -0.3850 0.056 Uiso 1 1 calc R . .
C4 C 0.80594(6) 0.63478(11) -0.17669(10) 0.0248(2) Uani 1 1 d . . .
C5 C 0.85625(6) 0.50523(11) -0.15643(10) 0.0229(2) Uani 1 1 d . . .
C6 C 0.89508(6) 0.44321(11) -0.02244(10) 0.0240(2) Uani 1 1 d . . .
H6 H 0.8944 0.4893 0.0543 0.029 Uiso 1 1 calc R . .
C7 C 0.93291(6) 0.31851(11) -0.00504(10) 0.0234(2) Uani 1 1 d . . .
C8 C 0.96802(6) 0.24251(11) 0.12631(10) 0.0241(2) Uani 1 1 d . . .
C9 C 0.96910(7) 0.09591(12) 0.12709(12) 0.0313(3) Uani 1 1 d . . .
H9 H 0.9486 0.0458 0.0431 0.038 Uiso 1 1 calc R . .
C10 C 1.0000 0.02348(18) 0.2500 0.0358(4) Uani 1 2 d S . .
H10 H 1.0000 -0.0761 0.2500 0.043 Uiso 1 2 calc SR . .
C11 C 1.0000 0.31517(15) 0.2500 0.0233(3) Uani 1 2 d S . .
H11 H 1.0000 0.4147 0.2500 0.028 Uiso 1 2 calc SR . .
O1 O 0.86035(5) 0.44939(9) -0.25704(7) 0.0292(2) Uani 1 1 d . . .
O2 O 0.93812(5) 0.25243(9) -0.10825(8) 0.0320(2) Uani 1 1 d D . .
H2O H 0.9128(9) 0.3136(15) -0.1835(15) 0.038 Uiso 1 1 d D . .

loop_
_atom_site_aniso_label
_atom_site_aniso_U_11
_atom_site_aniso_U_22
_atom_site_aniso_U_33
_atom_site_aniso_U_23
_atom_site_aniso_U_13
_atom_site_aniso_U_12
C1 0.0301(6) 0.0368(6) 0.0387(6) 0.0047(5) 0.0196(5) 0.0055(5)
C2 0.0364(6) 0.0292(6) 0.0403(6) -0.0053(5) 0.0173(5) 0.0006(5)
C3 0.0475(7) 0.0404(7) 0.0253(5) 0.0093(5) 0.0171(5) 0.0172(5)
C4 0.0276(5) 0.0273(5) 0.0212(5) 0.0017(4) 0.0122(4) 0.0045(4)
C5 0.0229(5) 0.0264(5) 0.0205(5) -0.0007(4) 0.0105(4) -0.0002(4)
C6 0.0263(5) 0.0277(5) 0.0185(4) -0.0020(4) 0.0102(4) 0.0009(4)
C7 0.0221(5) 0.0270(5) 0.0205(5) -0.0037(4) 0.0089(4) -0.0020(4)
C8 0.0221(5) 0.0259(5) 0.0235(5) -0.0006(4) 0.0094(4) 0.0010(4)
C9 0.0353(6) 0.0269(6) 0.0312(6) -0.0052(4) 0.0142(5) -0.0010(4)
C10 0.0459(10) 0.0228(7) 0.0390(9) 0.000 0.0191(8) 0.000
C11 0.0227(6) 0.0228(7) 0.0231(7) 0.000 0.0090(5) 0.000
O1 0.0367(4) 0.0324(4) 0.0204(4) -0.0003(3) 0.0144(3) 0.0058(3)
O2 0.0380(5) 0.0340(4) 0.0227(4) -0.0034(3) 0.0122(3) 0.0089(3)

loop_
_atom_type_symbol
_atom_type_description
_atom_type_scat_dispersion_real
_atom_type_scat_dispersion_imag
_atom_type_scat_source
C C 0.0033 0.0016 'International Tables Vol C Tables 4.2.6.8 and 6.1.1.4'
H H 0.0000 0.0000 'International Tables Vol C Tables 4.2.6.8 and 6.1.1.4'
O O 0.0106 0.0060 'International Tables Vol C Tables 4.2.6.8 and 6.1.1.4'

loop_
_geom_angle_atom_site_label_1
_geom_angle_atom_site_label_2
_geom_angle_atom_site_label_3
_geom_angle
_geom_angle_site_symmetry_1
_geom_angle_site_symmetry_3
_geom_angle_publ_flag
C4 C1 H1A 109.5 . . ?
C4 C1 H1B 109.5 . . ?
H1A C1 H1B 109.5 . . ?
C4 C1 H1C 109.5 . . ?
H1A C1 H1C 109.5 . . ?
H1B C1 H1C 109.5 . . ?
C4 C2 H2A 109.5 . . ?
C4 C2 H2B 109.5 . . ?
H2A C2 H2B 109.5 . . ?
C4 C2 H2C 109.5 . . ?
H2A C2 H2C 109.5 . . ?
H2B C2 H2C 109.5 . . ?
C4 C3 H3A 109.5 . . ?
C4 C3 H3B 109.5 . . ?
H3A C3 H3B 109.5 . . ?
C4 C3 H3C 109.5 . . ?
H3A C3 H3C 109.5 . . ?
H3B C3 H3C 109.5 . . ?
C3 C4 C5 109.92(9) . . ?
C3 C4 C2 110.02(10) . . ?
C5 C4 C2 110.03(9) . . ?
C3 C4 C1 109.75(10) . . ?
C5 C4 C1 108.20(9) . . ?
C2 C4 C1 108.88(9) . . ?
O1 C5 C6 120.33(9) . . ?
O1 C5 C4 120.03(9) . . ?
C6 C5 C4 119.54(9) . . ?
C7 C6 C5 120.44(9) . . ?
C7 C6 H6 119.8 . . ?
C5 C6 H6 119.8 . . ?
O2 C7 C6 122.11(9) . . ?
O2 C7 C8 114.30(9) . . ?
C6 C7 C8 123.53(9) . . ?
C11 C8 C9 119.51(10) . . ?
C11 C8 C7 120.70(10) . . ?
C9 C8 C7 119.79(10) . . ?
C10 C9 C8 120.23(11) . . ?
C10 C9 H9 119.9 . . ?
C8 C9 H9 119.9 . . ?
C9 C10 C9 120.16(15) 2_755 . ?
C9 C10 H10 119.9 2_755 . ?
C9 C10 H10 119.9 . . ?
C8 C11 C8 120.33(14) . 2_755 ?
C8 C11 H11 119.8 . . ?
C8 C11 H11 119.8 2_755 . ?
C7 O2 H2O 103.6(10) . . ?

loop_
_geom_bond_atom_site_label_1
_geom_bond_atom_site_label_2
_geom_bond_distance
_geom_bond_site_symmetry_2
_geom_bond_publ_flag
C1 C4 1.5374(15) . ?
C1 H1A 0.9800 . ?
C1 H1B 0.9800 . ?
C1 H1C 0.9800 . ?
C2 C4 1.5336(16) . ?
C2 H2A 0.9800 . ?
C2 H2B 0.9800 . ?
C2 H2C 0.9800 . ?
C3 C4 1.5255(15) . ?
C3 H3A 0.9800 . ?
C3 H3B 0.9800 . ?
C3 H3C 0.9800 . ?
C4 C5 1.5287(14) . ?
C5 O1 1.2518(12) . ?
C5 C6 1.4408(14) . ?
C6 C7 1.3660(15) . ?
C6 H6 0.9500 . ?
C7 O2 1.3308(12) . ?
C7 C8 1.4749(14) . ?
C8 C11 1.3936(12) . ?
C8 C9 1.3988(16) . ?
C9 C10 1.3856(14) . ?
C9 H9 0.9500 . ?
C10 H10 0.9500 . ?
C11 H11 0.9500 . ?
O2 H2O 0.948(13) . ?

loop_
_geom_hbond_atom_site_label_D
_geom_hbond_atom_site_label_H
_geom_hbond_atom_site_label_A
_geom_hbond_distance_DH
_geom_hbond_distance_HA
_geom_hbond_distance_DA
_geom_hbond_angle_DHA
_geom_hbond_site_symmetry_A
O2 H2O O1 0.948(13) 1.623(14) 2.5044(11) 152.9(15) .

loop_
_geom_torsion_atom_site_label_1
_geom_torsion_atom_site_label_2
_geom_torsion_atom_site_label_3
_geom_torsion_atom_site_label_4
_geom_torsion
_geom_torsion_site_symmetry_1
_geom_torsion_site_symmetry_2
_geom_torsion_site_symmetry_3
_geom_torsion_site_symmetry_4
_geom_torsion_publ_flag
C3 C4 C5 O1 -4.33(15) . . . . ?
C2 C4 C5 O1 -125.64(11) . . . . ?
C1 C4 C5 O1 115.51(11) . . . . ?
C3 C4 C5 C6 179.38(10) . . . . ?
C2 C4 C5 C6 58.06(12) . . . . ?
C1 C4 C5 C6 -60.78(12) . . . . ?
O1 C5 C6 C7 -3.95(16) . . . . ?
C4 C5 C6 C7 172.34(10) . . . . ?
C5 C6 C7 O2 2.64(16) . . . . ?
C5 C6 C7 C8 -174.39(9) . . . . ?
O2 C7 C8 C11 149.43(9) . . . . ?
C6 C7 C8 C11 -33.33(15) . . . . ?
O2 C7 C8 C9 -30.77(14) . . . . ?
C6 C7 C8 C9 146.47(11) . . . . ?
C11 C8 C9 C10 1.62(15) . . . . ?
C7 C8 C9 C10 -178.18(8) . . . . ?
C8 C9 C10 C9 -0.81(17) . . . 2_755 ?
C9 C8 C11 C8 -0.80(8) . . . 2_755 ?
C7 C8 C11 C8 179.00(11) . . . 2_755 ?
